data_4109203
loop_
_publ_author_name
'Michael A. Shestopalov'
'Yuri V. Mironov'
'Konstantin A. Brylev'
'Svetlana G. Kozlova'
'Vladimir E. Fedorov'
'Hartmut Spies'
'Hans-J\"urgen Pietzsch'
'Holger Stephan'
'Gerhard Geipel'
'Gerd Bernhard'

_publ_contact_author_address
;Nikolaev Institute of Inorganic Chemistry,
SB Russian Academy of Sciences,
Akad. Lavrentiev prospekt 3,
Novosibirsk 90,
630090 Russia
;
_publ_contact_author_email fed@che.nsk.su
_publ_contact_author_fax '007 383 3309489'
_publ_contact_author_name 'Prof. Vladimir E. Fedorov'
_publ_contact_author_phone '007 383 3309253'
_publ_section_title
;
 Cluster Core Controlled Reactions of Substitution of Terminal Bromide
 Ligands by Triphenylphosphine in Octahedral Rhenium Chalcobromide
 Complexes
;
_journal_name_full 'Journal of the American Chemical Society'
_journal_page_first 3714
_journal_page_last 3721
_journal_paper_doi 10.1021/ja0668062
_journal_volume 129
_journal_year 2007
_chemical_formula_moiety cis-[{Re6S6Be2}(PPh3)2Br4]
_chemical_formula_sum 'C36 H30 Br6 P2 Re6 S6'
_chemical_formula_weight 2313.56
_space_group_IT_number 11
_symmetry_cell_setting monoclinic
_symmetry_Int_Tables_number 11
_symmetry_space_group_name_Hall '-P 2yb'
_symmetry_space_group_name_H-M 'P 1 21/m 1'
_atom_sites_solution_hydrogens geom
_atom_sites_solution_primary direct
_atom_sites_solution_secondary difmap
_audit_creation_method SHELXL-97
_cell_angle_alpha 90.00
_cell_angle_beta 105.38(3)
_cell_angle_gamma 90.00
_cell_formula_units_Z 2
_cell_length_a 10.302(2)
_cell_length_b 20.292(4)
_cell_length_c 12.108(2)
_cell_measurement_reflns_used 1221
_cell_measurement_temperature 293(2)
_cell_measurement_theta_max 24.27
_cell_measurement_theta_min 2.66
_cell_volume 2440.5(9)
_computing_cell_refinement 'SAINT (Bruker, 2004)'
_computing_data_collection 'APEX2 (Bruker, 2004)'
_computing_data_reduction 'SAINT (Bruker, 2004)'
_computing_molecular_graphics 'SHELXTL (Bruker, 2004)'
_computing_publication_material 'SHELXTL (Bruker, 2004)'
_computing_structure_refinement 'SHELXTL (Bruker, 2004)'
_computing_structure_solution 'SHELXTL (Bruker, 2004)'
_diffrn_ambient_temperature 293(2)
_diffrn_detector_area_resol_mean 25
_diffrn_measured_fraction_theta_full 0.961
_diffrn_measured_fraction_theta_max 0.950
_diffrn_measurement_device_type 'Bruker Nonius X8Apex CCD area-detector'
_diffrn_measurement_method '\f scans'
_diffrn_radiation_monochromator graphite
_diffrn_radiation_source 'fine-focus sealed tube'
_diffrn_radiation_type MoK\a
_diffrn_radiation_wavelength 0.71073
_diffrn_reflns_av_R_equivalents 0.1789
_diffrn_reflns_av_sigmaI/netI 0.0686
_diffrn_reflns_limit_h_max 12
_diffrn_reflns_limit_h_min -5
_diffrn_reflns_limit_k_max 24
_diffrn_reflns_limit_k_min -24
_diffrn_reflns_limit_l_max 14
_diffrn_reflns_limit_l_min -14
_diffrn_reflns_number 12764
_diffrn_reflns_theta_full 25.00
_diffrn_reflns_theta_max 25.88
_diffrn_reflns_theta_min 2.31
_diffrn_standards_decay_% 0
_diffrn_standards_number 0
_exptl_absorpt_coefficient_mu 20.081
_exptl_absorpt_correction_T_max 0.403
_exptl_absorpt_correction_T_min 0.118
_exptl_absorpt_correction_type multi-scan
_exptl_absorpt_process_details 'SADABS (Bruker, 2004)'
_exptl_crystal_colour red
_exptl_crystal_density_diffrn 3.148
_exptl_crystal_description prism
_exptl_crystal_F_000 2064
_exptl_crystal_size_max 0.20
_exptl_crystal_size_mid 0.08
_exptl_crystal_size_min 0.05
_refine_diff_density_max 3.368
_refine_diff_density_min -1.943
_refine_diff_density_rms 0.442
_refine_ls_extinction_coef 0
_refine_ls_extinction_method none
_refine_ls_goodness_of_fit_ref 0.789
_refine_ls_hydrogen_treatment constr
_refine_ls_matrix_type full
_refine_ls_number_parameters 229
_refine_ls_number_reflns 4626
_refine_ls_number_restraints 30
_refine_ls_restrained_S_all 0.787
_refine_ls_R_factor_all 0.2121
_refine_ls_R_factor_gt 0.0700
_refine_ls_shift/su_max 0.000
_refine_ls_shift/su_mean 0.000
_refine_ls_structure_factor_coef Fsqd
_refine_ls_weighting_details 'calc w=1/[\s^2^(Fo^2^)+(0.0829P)^2^+0.0000P] where P=(Fo^2^+2Fc^2^)/3'
_refine_ls_weighting_scheme calc
_refine_ls_wR_factor_gt 0.1575
_refine_ls_wR_factor_ref 0.1934
_reflns_number_gt 1662
_reflns_number_total 4626
_reflns_threshold_expression >2\s(I)
_cod_data_source_file ja0668062si20061208_071712_6.cif
_cod_data_source_block compound5
_cod_original_sg_symbol_H-M 'P 21/m'
_cod_database_code 4109203

loop_
_symmetry_equiv_pos_as_xyz
'x, y, z'
'-x, y+1/2, -z'
'-x, -y, -z'
'x, -y-1/2, z'

loop_
_atom_site_label
_atom_site_type_symbol
_atom_site_fract_x
_atom_site_fract_y
_atom_site_fract_z
_atom_site_U_iso_or_equiv
_atom_site_adp_type
_atom_site_occupancy
_atom_site_symmetry_multiplicity
_atom_site_calc_flag
_atom_site_refinement_flags
Re1 Re 0.57628(11) 0.68518(6) 0.21630(9) 0.0378(3) Uani 1 1 d .
Re2 Re 0.36303(10) 0.68451(6) 0.04445(9) 0.0411(3) Uani 1 1 d .
Re3 Re 0.57916(15) 0.7500 0.03164(13) 0.0394(5) Uani 1 2 d S
Re4 Re 0.36290(15) 0.7500 0.23172(13) 0.0407(5) Uani 1 2 d S
Br5 Br 0.1472(5) 0.7500 0.0569(4) 0.0679(14) Uani 1 2 d S
Br3 Br 0.7327(5) 0.7500 -0.1002(4) 0.0655(14) Uani 1 2 d S
Br6 Br 0.3658(5) 0.7500 -0.1431(4) 0.0615(14) Uani 1 2 d S
Br2 Br 0.2248(3) 0.59536(18) -0.0744(3) 0.0653(10) Uani 1 1 d .
Br4 Br 0.2173(5) 0.7500 0.3708(4) 0.0652(14) Uani 1 2 d S
S1 S 0.7690(9) 0.7500 0.2027(7) 0.030(2) Uani 1 2 d S
S3 S 0.3696(7) 0.6292(3) 0.2243(5) 0.0343(17) Uani 1 1 d .
S4 S 0.5705(8) 0.7500 0.3892(6) 0.0171(18) Uani 1 2 d S
S2 S 0.5679(6) 0.6296(3) 0.0367(5) 0.0332(17) Uani 1 1 d .
P1 P 0.7352(7) 0.5983(3) 0.3209(6) 0.0386(18) Uani 1 1 d .
C11 C 0.829(2) 0.6269(8) 0.4656(14) 0.058(9) Uani 1 1 d G
C12 C 0.7586(17) 0.6363(9) 0.547(2) 0.077(12) Uani 1 1 d G
H12 H 0.6666 0.6279 0.5291 0.093 Uiso 1 1 calc R
C13 C 0.825(3) 0.6584(10) 0.6563(17) 0.082(11) Uani 1 1 d GU
H13 H 0.7778 0.6647 0.7110 0.099 Uiso 1 1 calc R
C14 C 0.963(3) 0.6710(10) 0.6835(15) 0.118(16) Uani 1 1 d GU
H14 H 1.0072 0.6858 0.7564 0.142 Uiso 1 1 calc R
C15 C 1.0335(17) 0.6616(10) 0.602(2) 0.096(13) Uani 1 1 d G
H15 H 1.1255 0.6700 0.6200 0.115 Uiso 1 1 calc R
C16 C 0.967(2) 0.6395(10) 0.4928(18) 0.066(10) Uani 1 1 d G
H16 H 1.0143 0.6332 0.4381 0.079 Uiso 1 1 calc R
C21 C 0.656(2) 0.5165(8) 0.346(2) 0.061(9) Uani 1 1 d G
C22 C 0.699(2) 0.4817(13) 0.4482(16) 0.082(11) Uani 1 1 d G
H22 H 0.7602 0.5008 0.5106 0.098 Uiso 1 1 calc R
C23 C 0.651(2) 0.4185(12) 0.4569(19) 0.101(15) Uani 1 1 d G
H23 H 0.6798 0.3952 0.5253 0.121 Uiso 1 1 calc R
C24 C 0.560(2) 0.3900(8) 0.364(2) 0.090(12) Uani 1 1 d G
H24 H 0.5274 0.3477 0.3695 0.108 Uiso 1 1 calc R
C25 C 0.517(2) 0.4247(11) 0.2615(19) 0.101(13) Uani 1 1 d GU
H25 H 0.4555 0.4057 0.1990 0.121 Uiso 1 1 calc R
C26 C 0.565(2) 0.4880(10) 0.2527(15) 0.079(13) Uani 1 1 d G
H26 H 0.5359 0.5112 0.1844 0.095 Uiso 1 1 calc R
C31 C 0.8651(17) 0.5706(9) 0.2499(15) 0.057(9) Uani 1 1 d G
C32 C 0.8874(17) 0.6027(8) 0.1551(15) 0.060(9) Uani 1 1 d G
H32 H 0.8319 0.6374 0.1215 0.072 Uiso 1 1 calc R
C33 C 0.9925(19) 0.5829(10) 0.1107(13) 0.063(10) Uani 1 1 d G
H33 H 1.0074 0.6044 0.0474 0.076 Uiso 1 1 calc R
C34 C 1.0754(16) 0.5310(10) 0.1611(18) 0.075(11) Uani 1 1 d G
H34 H 1.1457 0.5178 0.1314 0.090 Uiso 1 1 calc R
C35 C 1.0531(17) 0.4990(8) 0.2558(17) 0.071(10) Uani 1 1 d GU
H35 H 1.1085 0.4643 0.2895 0.086 Uiso 1 1 calc R
C36 C 0.948(2) 0.5187(9) 0.3002(13) 0.054(8) Uani 1 1 d GU
H36 H 0.9331 0.4973 0.3636 0.064 Uiso 1 1 calc R

loop_
_atom_site_aniso_label
_atom_site_aniso_U_11
_atom_site_aniso_U_22
_atom_site_aniso_U_33
_atom_site_aniso_U_23
_atom_site_aniso_U_13
_atom_site_aniso_U_12
Re1 0.0291(7) 0.0512(8) 0.0348(7) -0.0010(6) 0.0114(5) 0.0007(6)
Re2 0.0268(7) 0.0602(9) 0.0365(7) -0.0053(6) 0.0086(5) -0.0050(6)
Re3 0.0294(10) 0.0586(12) 0.0332(10) 0.000 0.0134(8) 0.000
Re4 0.0311(10) 0.0561(12) 0.0386(10) 0.000 0.0159(8) 0.000
Br5 0.037(3) 0.097(4) 0.068(3) 0.000 0.012(2) 0.000
Br3 0.064(3) 0.093(4) 0.055(3) 0.000 0.042(3) 0.000
Br6 0.063(3) 0.072(3) 0.046(3) 0.000 0.008(2) 0.000
Br2 0.0410(19) 0.093(3) 0.062(2) -0.0198(19) 0.0146(15) -0.0195(18)
Br4 0.061(3) 0.076(3) 0.075(3) 0.000 0.045(3) 0.000
S1 0.046(6) 0.034(6) 0.009(4) 0.000 0.006(4) 0.000
S3 0.043(4) 0.047(4) 0.013(3) -0.010(3) 0.007(3) -0.004(3)
S4 0.018(5) 0.011(4) 0.023(5) 0.000 0.006(4) 0.000
S2 0.029(4) 0.052(5) 0.018(3) 0.009(3) 0.004(3) -0.001(3)
P1 0.038(5) 0.039(5) 0.037(4) -0.004(3) 0.006(3) 0.001(4)
C11 0.08(3) 0.022(16) 0.07(2) 0.020(15) 0.022(19) 0.012(16)
C12 0.07(3) 0.09(3) 0.07(2) 0.04(2) 0.04(2) 0.06(2)
C13 0.084(13) 0.080(13) 0.079(13) 0.000(8) 0.015(8) -0.001(8)
C14 0.122(17) 0.117(17) 0.117(17) -0.004(8) 0.032(9) 0.000(8)
C15 0.10(3) 0.06(2) 0.09(3) 0.03(2) -0.03(3) 0.01(2)
C16 0.06(2) 0.10(3) 0.043(19) -0.002(18) 0.016(16) 0.04(2)
C21 0.07(2) 0.05(2) 0.07(2) 0.005(18) 0.033(19) 0.031(18)
C22 0.05(2) 0.14(4) 0.07(2) 0.02(2) 0.041(19) -0.01(2)
C23 0.05(2) 0.12(3) 0.13(4) 0.06(3) 0.01(2) -0.01(2)
C24 0.06(3) 0.10(3) 0.12(3) 0.01(3) 0.05(2) -0.02(2)
C25 0.102(15) 0.103(15) 0.102(15) -0.003(8) 0.036(8) -0.006(8)
C26 0.15(4) 0.05(2) 0.06(2) -0.031(17) 0.08(2) -0.05(2)
C31 0.07(2) 0.041(18) 0.09(2) 0.018(17) 0.068(19) 0.009(16)
C32 0.06(2) 0.049(19) 0.08(2) 0.025(18) 0.044(18) 0.010(16)
C33 0.05(2) 0.11(3) 0.05(2) -0.008(19) 0.041(16) -0.013(19)
C34 0.04(2) 0.06(2) 0.13(3) -0.01(2) 0.03(2) 0.022(17)
C35 0.065(12) 0.073(12) 0.074(12) 0.000(8) 0.015(8) 0.007(8)
C36 0.051(10) 0.058(10) 0.051(10) 0.006(7) 0.013(7) 0.005(7)

loop_
_atom_type_symbol
_atom_type_description
_atom_type_scat_dispersion_real
_atom_type_scat_dispersion_imag
_atom_type_scat_source
C C 0.0033 0.0016 'International Tables Vol C Tables 4.2.6.8 and 6.1.1.4'
H H 0.0000 0.0000 'International Tables Vol C Tables 4.2.6.8 and 6.1.1.4'
P P 0.1023 0.0942 'International Tables Vol C Tables 4.2.6.8 and 6.1.1.4'
S S 0.1246 0.1234 'International Tables Vol C Tables 4.2.6.8 and 6.1.1.4'
Br Br -0.2901 2.4595 'International Tables Vol C Tables 4.2.6.8 and 6.1.1.4'
Re Re -1.0185 7.2310 'International Tables Vol C Tables 4.2.6.8 and 6.1.1.4'

loop_
_geom_angle_atom_site_label_1
_geom_angle_atom_site_label_2
_geom_angle_atom_site_label_3
_geom_angle
_geom_angle_site_symmetry_1
_geom_angle_site_symmetry_3
S1 Re1 S2 91.5(2) . .
S1 Re1 S3 174.6(2) . .
S2 Re1 S3 89.7(2) . .
S1 Re1 S4 88.5(2) . .
S2 Re1 S4 174.6(2) . .
S3 Re1 S4 89.8(2) . .
S1 Re1 P1 88.8(2) . .
S2 Re1 P1 89.4(2) . .
S3 Re1 P1 96.5(2) . .
S4 Re1 P1 96.0(2) . .
S1 Re1 Re2 118.89(19) . .
S2 Re1 Re2 57.20(15) . .
S3 Re1 Re2 57.77(14) . .
S4 Re1 Re2 118.29(18) . .
P1 Re1 Re2 134.54(17) . .
S1 Re1 Re3 58.05(19) . .
S2 Re1 Re3 58.08(15) . .
S3 Re1 Re3 118.62(15) . .
S4 Re1 Re3 117.69(11) . .
P1 Re1 Re3 129.38(17) . .
Re2 Re1 Re3 60.89(5) . .
S1 Re1 Re4 116.88(13) . .
S2 Re1 Re4 117.83(16) . .
S3 Re1 Re4 58.06(16) . .
S4 Re1 Re4 57.64(17) . .
P1 Re1 Re4 140.11(17) . .
Re2 Re1 Re4 60.67(5) . .
Re3 Re1 Re4 90.49(6) . .
S1 Re1 Re1 57.14(12) . 4_575
S2 Re1 Re1 117.64(15) . 4_575
S3 Re1 Re1 117.77(16) . 4_575
S4 Re1 Re1 58.07(10) . 4_575
P1 Re1 Re1 134.66(16) . 4_575
Re2 Re1 Re1 90.30(4) . 4_575
Re3 Re1 Re1 59.62(3) . 4_575
Re4 Re1 Re1 59.75(3) . 4_575
S2 Re2 S3 90.3(2) . .
S2 Re2 Br2 90.82(18) . .
S3 Re2 Br2 93.31(17) . .
S2 Re2 Re1 57.97(14) . .
S3 Re2 Re1 57.88(16) . .
Br2 Re2 Re1 134.07(11) . .
S2 Re2 Br5 176.96(18) . .
S3 Re2 Br5 90.29(18) . .
Br2 Re2 Br5 92.14(11) . .
Re1 Re2 Br5 120.04(11) . .
S2 Re2 Re4 117.90(15) . .
S3 Re2 Re4 57.84(15) . .
Br2 Re2 Re4 136.87(9) . .
Re1 Re2 Re4 59.97(5) . .
Br5 Re2 Re4 60.07(11) . .
S2 Re2 Re3 57.86(16) . .
S3 Re2 Re3 117.52(16) . .
Br2 Re2 Re3 133.71(9) . .
Re1 Re2 Re3 59.68(5) . .
Br5 Re2 Re3 119.31(7) . .
Re4 Re2 Re3 89.40(6) . .
S2 Re2 Br6 89.42(17) . .
S3 Re2 Br6 176.48(17) . .
Br2 Re2 Br6 90.21(11) . .
Re1 Re2 Br6 119.18(11) . .
Br5 Re2 Br6 89.83(13) . .
Re4 Re2 Br6 119.37(7) . .
Re3 Re2 Br6 59.50(11) . .
S2 Re2 Re2 117.53(16) . 4_575
S3 Re2 Re2 117.44(15) . 4_575
Br2 Re2 Re2 136.18(9) . 4_575
Re1 Re2 Re2 89.70(4) . 4_575
Br5 Re2 Re2 59.63(6) . 4_575
Re4 Re2 Re2 59.63(3) . 4_575
Re3 Re2 Re2 59.68(3) . 4_575
Br6 Re2 Re2 59.74(5) . 4_575
S1 Re3 S2 90.65(14) . .
S1 Re3 S2 90.65(14) . 4_575
S2 Re3 S2 173.2(3) . 4_575
S1 Re3 Br3 92.3(2) . .
S2 Re3 Br3 93.31(15) . .
S2 Re3 Br3 93.31(15) 4_575 .
S1 Re3 Re1 57.34(17) . 4_575
S2 Re3 Re1 118.15(15) . 4_575
S2 Re3 Re1 57.47(14) 4_575 4_575
Br3 Re3 Re1 133.99(10) . 4_575
S1 Re3 Re1 57.34(17) . .
S2 Re3 Re1 57.47(14) . .
S2 Re3 Re1 118.15(15) 4_575 .
Br3 Re3 Re1 133.99(10) . .
Re1 Re3 Re1 60.75(6) 4_575 .
S1 Re3 Br6 176.4(2) . .
S2 Re3 Br6 89.14(14) . .
S2 Re3 Br6 89.14(14) 4_575 .
Br3 Re3 Br6 91.25(16) . .
Re1 Re3 Br6 119.78(10) 4_575 .
Re1 Re3 Br6 119.78(10) . .
S1 Re3 Re2 116.72(18) . .
S2 Re3 Re2 56.50(15) . .
S2 Re3 Re2 117.12(16) 4_575 .
Br3 Re3 Re2 135.88(10) . .
Re1 Re3 Re2 90.11(6) 4_575 .
Re1 Re3 Re2 59.43(5) . .
Br6 Re3 Re2 60.34(9) . .
S1 Re3 Re2 116.72(18) . 4_575
S2 Re3 Re2 117.12(16) . 4_575
S2 Re3 Re2 56.50(15) 4_575 4_575
Br3 Re3 Re2 135.88(10) . 4_575
Re1 Re3 Re2 59.43(5) 4_575 4_575
Re1 Re3 Re2 90.11(6) . 4_575
Br6 Re3 Re2 60.34(9) . 4_575
Re2 Re3 Re2 60.64(6) . 4_575
S3 Re4 S3 174.1(3) . 4_575
S3 Re4 S4 90.07(15) . .
S3 Re4 S4 90.07(15) 4_575 .
S3 Re4 Br4 92.96(15) . .
S3 Re4 Br4 92.96(15) 4_575 .
S4 Re4 Br4 91.8(2) . .
S3 Re4 Re1 117.92(16) . 4_575
S3 Re4 Re1 57.44(15) 4_575 4_575
S4 Re4 Re1 58.65(15) . 4_575
Br4 Re4 Re1 134.86(10) . 4_575
S3 Re4 Re1 57.44(15) . .
S3 Re4 Re1 117.92(16) 4_575 .
S4 Re4 Re1 58.65(15) . .
Br4 Re4 Re1 134.86(10) . .
Re1 Re4 Re1 60.51(6) 4_575 .
S3 Re4 Re2 57.12(14) . .
S3 Re4 Re2 117.83(15) 4_575 .
S4 Re4 Re2 118.01(15) . .
Br4 Re4 Re2 135.14(10) . .
Re1 Re4 Re2 90.00(6) 4_575 .
Re1 Re4 Re2 59.37(5) . .
S3 Re4 Re2 117.83(15) . 4_575
S3 Re4 Re2 57.12(14) 4_575 4_575
S4 Re4 Re2 118.01(16) . 4_575
Br4 Re4 Re2 135.14(10) . 4_575
Re1 Re4 Re2 59.37(5) 4_575 4_575
Re1 Re4 Re2 90.00(6) . 4_575
Re2 Re4 Re2 60.74(7) . 4_575
S3 Re4 Br5 89.80(15) . .
S3 Re4 Br5 89.80(15) 4_575 .
S4 Re4 Br5 177.5(2) . .
Br4 Re4 Br5 90.71(16) . .
Re1 Re4 Br5 119.33(10) 4_575 .
Re1 Re4 Br5 119.33(10) . .
Re2 Re4 Br5 59.96(9) . .
Re2 Re4 Br5 59.96(9) 4_575 .
Re2 Br5 Re2 60.74(11) 4_575 .
Re2 Br5 Re4 59.97(10) 4_575 .
Re2 Br5 Re4 59.97(10) . .
Re3 Br6 Re2 60.16(10) . .
Re3 Br6 Re2 60.16(10) . 4_575
Re2 Br6 Re2 60.52(11) . 4_575
Re1 S1 Re1 65.7(2) . 4_575
Re1 S1 Re3 64.6(2) . .
Re1 S1 Re3 64.6(2) 4_575 .
Re2 S3 Re1 64.34(16) . .
Re2 S3 Re4 65.04(17) . .
Re1 S3 Re4 64.50(17) . .
Re4 S4 Re1 63.71(18) . .
Re4 S4 Re1 63.71(18) . 4_575
Re1 S4 Re1 63.87(19) . 4_575
Re2 S2 Re1 64.82(17) . .
Re2 S2 Re3 65.64(18) . .
Re1 S2 Re3 64.45(18) . .
C11 P1 C31 105.7(10) . .
C11 P1 C21 105.1(10) . .
C31 P1 C21 101.6(8) . .
C11 P1 Re1 111.4(6) . .
C31 P1 Re1 115.6(6) . .
C21 P1 Re1 116.3(8) . .
C12 C11 C16 120.0 . .
C12 C11 P1 118.3(14) . .
C16 C11 P1 121.7(14) . .
C13 C12 C11 120.0 . .
C12 C13 C14 120.0 . .
C13 C14 C15 120.0 . .
C16 C15 C14 120.0 . .
C15 C16 C11 120.0 . .
C22 C21 C26 120.0 . .
C22 C21 P1 122.3(14) . .
C26 C21 P1 117.2(14) . .
C21 C22 C23 120.0 . .
C24 C23 C22 120.0 . .
C23 C24 C25 120.0 . .
C26 C25 C24 120.0 . .
C25 C26 C21 120.0 . .
C32 C31 C36 120.0 . .
C32 C31 P1 122.5(11) . .
C36 C31 P1 117.4(11) . .
C31 C32 C33 120.0 . .
C32 C33 C34 120.0 . .
C35 C34 C33 120.0 . .
C34 C35 C36 120.0 . .
C35 C36 C31 120.0 . .

loop_
_geom_bond_atom_site_label_1
_geom_bond_atom_site_label_2
_geom_bond_distance
_geom_bond_site_symmetry_2
Re1 S1 2.424(8) .
Re1 S2 2.430(6) .
Re1 S3 2.438(7) .
Re1 S4 2.487(6) .
Re1 P1 2.509(7) .
Re1 Re2 2.5945(17) .
Re1 Re3 2.6010(17) .
Re1 Re4 2.6104(17) .
Re1 Re1 2.630(2) 4_575
Re2 S2 2.410(7) .
Re2 S3 2.435(6) .
Re2 Br2 2.507(3) .
Re2 Br5 2.628(4) .
Re2 Re4 2.6286(17) .
Re2 Re3 2.6326(17) .
Re2 Br6 2.637(4) .
Re2 Re2 2.658(3) 4_575
Re3 S1 2.443(9) .
Re3 S2 2.447(7) .
Re3 S2 2.447(7) 4_575
Re3 Br3 2.528(4) .
Re3 Re1 2.6010(17) 4_575
Re3 Br6 2.615(5) .
Re3 Re2 2.6326(17) 4_575
Re4 S3 2.454(7) .
Re4 S3 2.454(7) 4_575
Re4 S4 2.459(8) .
Re4 Br4 2.535(4) .
Re4 Re1 2.6104(17) 4_575
Re4 Re2 2.6286(17) 4_575
Re4 Br5 2.631(5) .
Br5 Re2 2.628(4) 4_575
Br6 Re2 2.637(4) 4_575
S1 Re1 2.424(8) 4_575
S4 Re1 2.487(6) 4_575
P1 C11 1.856(17) .
P1 C31 1.858(14) .
P1 C21 1.910(17) .
C11 C12 1.3900 .
C11 C16 1.3900 .
C12 C13 1.3900 .
C13 C14 1.3900 .
C14 C15 1.3900 .
C15 C16 1.3900 .
C21 C22 1.3900 .
C21 C26 1.3900 .
C22 C23 1.3900 .
C23 C24 1.3900 .
C24 C25 1.3900 .
C25 C26 1.3900 .
C31 C32 1.3900 .
C31 C36 1.3900 .
C32 C33 1.3900 .
C33 C34 1.3900 .
C34 C35 1.3900 .
C35 C36 1.3900 .
